data_2225806
loop_
_publ_author_name
'Han, You-Yue'
'Zhao, Qiu-Rong'

_publ_section_title
;
 2,4-Dihydroxy-<i>N</i>'-(2-hydroxy-4-methoxybenzylidene)benzohydrazide
;
_journal_coeditor_code CI5074
_journal_issue 5
_journal_name_full 'Acta Crystallographica Section E'
_journal_page_first o1041
_journal_paper_doi 10.1107/S1600536810012420
_journal_volume 66
_journal_year 2010
_chemical_formula_iupac 'C15 H14 N2 O5'
_chemical_formula_moiety 'C15 H14 N2 O5'
_chemical_formula_sum 'C15 H14 N2 O5'
_chemical_formula_weight 302.28
_chemical_name_systematic
;
2,4-Dihydroxy-<i>N</i>'-(2-hydroxy-4-methoxybenzylidene)benzohydrazide
;
_space_group_IT_number 14
_symmetry_cell_setting monoclinic
_symmetry_space_group_name_Hall '-P 2yn'
_symmetry_space_group_name_H-M 'P 1 21/n 1'
_atom_sites_solution_hydrogens geom
_atom_sites_solution_primary direct
_atom_sites_solution_secondary difmap
_audit_creation_method SHELXL-97
_cell_angle_alpha 90.00
_cell_angle_beta 112.853(3)
_cell_angle_gamma 90.00
_cell_formula_units_Z 4
_cell_length_a 10.560(3)
_cell_length_b 12.752(3)
_cell_length_c 11.313(2)
_cell_measurement_reflns_used 691
_cell_measurement_temperature 298(2)
_cell_measurement_theta_max 24.5
_cell_measurement_theta_min 2.5
_cell_volume 1403.8(6)
_computing_cell_refinement 'SAINT (Bruker, 2007)'
_computing_data_collection 'SMART (Bruker, 2007)'
_computing_data_reduction 'SAINT (Bruker, 2007)'
_computing_molecular_graphics 'SHELXTL (Sheldrick, 2008)'
_computing_publication_material 'SHELXTL (Sheldrick, 2008)'
_computing_structure_refinement 'SHELXTL (Sheldrick, 2008)'
_computing_structure_solution 'SHELXTL (Sheldrick, 2008)'
_diffrn_ambient_temperature 298(2)
_diffrn_measured_fraction_theta_full 0.988
_diffrn_measured_fraction_theta_max 0.988
_diffrn_measurement_device_type 'Bruker SMART CCD area-detector'
_diffrn_measurement_method '\w scans'
_diffrn_radiation_monochromator graphite
_diffrn_radiation_source 'fine-focus sealed tube'
_diffrn_radiation_type MoK\a
_diffrn_radiation_wavelength 0.71073
_diffrn_reflns_av_R_equivalents 0.1271
_diffrn_reflns_av_sigmaI/netI 0.1542
_diffrn_reflns_limit_h_max 13
_diffrn_reflns_limit_h_min -11
_diffrn_reflns_limit_k_max 16
_diffrn_reflns_limit_k_min -16
_diffrn_reflns_limit_l_max 9
_diffrn_reflns_limit_l_min -14
_diffrn_reflns_number 7972
_diffrn_reflns_theta_full 27.00
_diffrn_reflns_theta_max 27.00
_diffrn_reflns_theta_min 2.24
_diffrn_standards_number 0
_exptl_absorpt_coefficient_mu 0.109
_exptl_absorpt_correction_T_max 0.9732
_exptl_absorpt_correction_T_min 0.9680
_exptl_absorpt_correction_type multi-scan
_exptl_absorpt_process_details '(SADABS; Bruker, 2001)'
_exptl_crystal_colour colourless
_exptl_crystal_density_diffrn 1.430
_exptl_crystal_density_method 'not measured'
_exptl_crystal_description Block
_exptl_crystal_F_000 632
_exptl_crystal_size_max 0.30
_exptl_crystal_size_mid 0.27
_exptl_crystal_size_min 0.25
_refine_diff_density_max 0.243
_refine_diff_density_min -0.282
_refine_ls_extinction_method none
_refine_ls_goodness_of_fit_ref 0.740
_refine_ls_hydrogen_treatment mixed
_refine_ls_matrix_type full
_refine_ls_number_parameters 206
_refine_ls_number_reflns 3030
_refine_ls_number_restraints 1
_refine_ls_restrained_S_all 0.740
_refine_ls_R_factor_all 0.1529
_refine_ls_R_factor_gt 0.0541
_refine_ls_shift/su_max 0.001
_refine_ls_shift/su_max_lt 0.001
_refine_ls_shift/su_mean 0.000
_refine_ls_structure_factor_coef Fsqd
_refine_ls_weighting_details 'calc w=1/[\s^2^(Fo^2^)+(0.0795P)^2^] where P=(Fo^2^+2Fc^2^)/3'
_refine_ls_weighting_scheme calc
_refine_ls_wR_factor_gt 0.1201
_refine_ls_wR_factor_ref 0.1818
_reflns_number_gt 1023
_reflns_number_total 3030
_reflns_threshold_expression I>2\s(I)
_cod_data_source_file ci5074.cif
_cod_data_source_block I
_cod_depositor_comments
;
The following automatic conversions were performed:
'_symmetry_cell_setting' value 'Monoclinic' changed to 'monoclinic'
according to '/home/saulius/struct/CIF-dictionaries/cif_core.dic'
dictionary named 'cif_core.dic' version 2.4.1 from 2010-06-29.

Automatic conversion script
Id: cif_fix_enum 1527 2010-12-29 10:47:43Z saulius 
;
_cod_original_sg_symbol_H-M 'P 21/n'
_cod_database_code 2225806
_cod_database_fobs_code 2225806

loop_
_symmetry_equiv_pos_as_xyz
'x, y, z'
'-x+1/2, y+1/2, -z+1/2'
'-x, -y, -z'
'x-1/2, -y-1/2, z-1/2'

loop_
_atom_site_type_symbol
_atom_site_label
_atom_site_fract_x
_atom_site_fract_y
_atom_site_fract_z
_atom_site_U_iso_or_equiv
_atom_site_adp_type
_atom_site_calc_flag
_atom_site_refinement_flags
_atom_site_occupancy
_atom_site_disorder_assembly
_atom_site_disorder_group
N N1 0.6400(2) 0.2494(2) 0.3907(3) 0.0457(8) Uani d . 1 . .
N N2 0.4991(3) 0.2654(2) 0.3472(3) 0.0472(8) Uani d D 1 . .
O O1 0.8985(2) 0.2824(2) 0.5431(3) 0.0609(8) Uani d . 1 . .
H H1 0.8162 0.2961 0.5104 0.091 Uiso calc R 1 . .
O O2 1.2425(2) 0.08925(18) 0.4832(2) 0.0563(7) Uani d . 1 . .
O O3 0.5297(2) 0.36628(17) 0.5199(2) 0.0504(7) Uani d . 1 . .
O O4 0.23759(19) 0.21715(19) 0.2060(2) 0.0505(7) Uani d . 1 . .
H H4 0.1705 0.1952 0.1455 0.076 Uiso calc R 1 . .
O O5 -0.1093(2) 0.4346(2) 0.2541(3) 0.0650(8) Uani d . 1 . .
H H5 -0.1518 0.4218 0.1778 0.097 Uiso calc R 1 . .
C C1 0.8268(3) 0.1629(3) 0.3636(3) 0.0391(9) Uani d . 1 . .
C C2 0.9293(3) 0.2101(3) 0.4705(3) 0.0407(9) Uani d . 1 . .
C C3 1.0660(3) 0.1834(3) 0.5062(3) 0.0446(9) Uani d . 1 . .
H H3 1.1327 0.2147 0.5775 0.054 Uiso calc R 1 . .
C C4 1.1035(3) 0.1099(3) 0.4356(3) 0.0432(9) Uani d . 1 . .
C C5 1.0068(3) 0.0628(3) 0.3298(4) 0.0478(10) Uani d . 1 . .
H H5A 1.0325 0.0140 0.2822 0.057 Uiso calc R 1 . .
C C6 0.8696(3) 0.0899(3) 0.2955(4) 0.0492(10) Uani d . 1 . .
H H6 0.8038 0.0580 0.2242 0.059 Uiso calc R 1 . .
C C7 1.2890(3) 0.0103(3) 0.4192(4) 0.0709(13) Uani d . 1 . .
H H7A 1.2419 -0.0543 0.4179 0.106 Uiso calc R 1 . .
H H7B 1.3861 0.0002 0.4639 0.106 Uiso calc R 1 . .
H H7C 1.2700 0.0322 0.3328 0.106 Uiso calc R 1 . .
C C8 0.6814(3) 0.1853(3) 0.3265(3) 0.0435(9) Uani d . 1 . .
H H8 0.6174 0.1524 0.2548 0.052 Uiso calc R 1 . .
C C9 0.4506(3) 0.3273(3) 0.4183(4) 0.0415(9) Uani d . 1 . .
C C10 0.3002(3) 0.3483(2) 0.3673(3) 0.0374(9) Uani d . 1 . .
C C11 0.1983(3) 0.2962(3) 0.2647(3) 0.0370(8) Uani d . 1 . .
C C12 0.0617(3) 0.3252(2) 0.2260(3) 0.0419(9) Uani d . 1 . .
H H12 -0.0052 0.2916 0.1569 0.050 Uiso calc R 1 . .
C C13 0.0249(3) 0.4037(3) 0.2898(4) 0.0437(9) Uani d . 1 . .
C C14 0.1218(3) 0.4546(3) 0.3917(4) 0.0519(10) Uani d . 1 . .
H H14 0.0958 0.5076 0.4343 0.062 Uiso calc R 1 . .
C C15 0.2581(3) 0.4264(2) 0.4305(4) 0.0457(9) Uani d . 1 . .
H H15 0.3235 0.4603 0.5004 0.055 Uiso calc R 1 . .
H H2 0.443(3) 0.241(3) 0.2685(18) 0.080 Uiso d D 1 . .

loop_
_atom_site_aniso_label
_atom_site_aniso_U_11
_atom_site_aniso_U_22
_atom_site_aniso_U_33
_atom_site_aniso_U_12
_atom_site_aniso_U_13
_atom_site_aniso_U_23
N1 0.0189(15) 0.0627(19) 0.050(2) 0.0027(12) 0.0073(13) -0.0013(16)
N2 0.0205(15) 0.068(2) 0.048(2) 0.0037(13) 0.0070(14) -0.0070(17)
O1 0.0297(13) 0.0741(17) 0.0720(19) 0.0085(13) 0.0121(13) -0.0242(16)
O2 0.0291(13) 0.0700(17) 0.0685(19) 0.0128(11) 0.0176(12) -0.0086(15)
O3 0.0308(12) 0.0562(15) 0.0506(17) 0.0006(11) 0.0010(12) -0.0063(14)
O4 0.0261(12) 0.0640(16) 0.0546(18) 0.0019(12) 0.0083(12) -0.0129(14)
O5 0.0297(13) 0.0760(18) 0.082(2) 0.0135(13) 0.0131(13) -0.0088(17)
C1 0.0244(17) 0.049(2) 0.042(2) -0.0017(15) 0.0103(16) 0.0014(19)
C2 0.0298(18) 0.045(2) 0.049(2) 0.0039(16) 0.0172(17) -0.0038(19)
C3 0.0260(18) 0.057(2) 0.047(2) 0.0004(16) 0.0100(16) -0.008(2)
C4 0.0302(18) 0.051(2) 0.054(2) 0.0027(16) 0.0217(18) 0.003(2)
C5 0.042(2) 0.051(2) 0.054(3) 0.0009(17) 0.0217(19) -0.010(2)
C6 0.033(2) 0.058(2) 0.054(2) -0.0082(17) 0.0142(18) -0.010(2)
C7 0.050(3) 0.082(3) 0.085(3) 0.024(2) 0.031(2) -0.002(3)
C8 0.0288(19) 0.053(2) 0.043(2) -0.0066(15) 0.0084(17) 0.0018(19)
C9 0.0279(18) 0.045(2) 0.045(2) 0.0013(15) 0.0074(18) 0.0103(19)
C10 0.0237(17) 0.044(2) 0.043(2) 0.0015(15) 0.0110(16) 0.0066(18)
C11 0.0264(17) 0.0429(19) 0.041(2) -0.0007(15) 0.0123(16) 0.0046(18)
C12 0.0237(17) 0.047(2) 0.049(2) -0.0006(15) 0.0072(16) 0.0019(19)
C13 0.0239(17) 0.048(2) 0.056(2) 0.0062(15) 0.0119(17) 0.006(2)
C14 0.040(2) 0.049(2) 0.067(3) 0.0041(17) 0.021(2) -0.008(2)
C15 0.0331(19) 0.045(2) 0.053(2) -0.0009(16) 0.0104(17) -0.004(2)

loop_
_atom_type_symbol
_atom_type_description
_atom_type_scat_dispersion_real
_atom_type_scat_dispersion_imag
_atom_type_scat_source
C C 0.0033 0.0016 'International Tables Vol C Tables 4.2.6.8 and 6.1.1.4'
H H 0.0000 0.0000 'International Tables Vol C Tables 4.2.6.8 and 6.1.1.4'
N N 0.0061 0.0033 'International Tables Vol C Tables 4.2.6.8 and 6.1.1.4'
O O 0.0106 0.0060 'International Tables Vol C Tables 4.2.6.8 and 6.1.1.4'

loop_
_geom_angle_atom_site_label_1
_geom_angle_atom_site_label_2
_geom_angle_atom_site_label_3
_geom_angle_site_symmetry_1
_geom_angle_site_symmetry_3
_geom_angle
_geom_angle_publ_flag
C8 N1 N2 . . 116.6(3) ?
C9 N2 N1 . . 118.2(3) ?
C9 N2 H2 . . 122(2) ?
N1 N2 H2 . . 120(2) ?
C2 O1 H1 . . 109.5 ?
C4 O2 C7 . . 117.3(3) ?
C11 O4 H4 . . 109.5 ?
C13 O5 H5 . . 109.5 ?
C6 C1 C2 . . 117.1(3) ?
C6 C1 C8 . . 120.3(3) ?
C2 C1 C8 . . 122.5(3) ?
O1 C2 C3 . . 117.4(3) ?
O1 C2 C1 . . 121.7(3) ?
C3 C2 C1 . . 120.9(3) ?
C2 C3 C4 . . 119.9(3) ?
C2 C3 H3 . . 120.0 ?
C4 C3 H3 . . 120.0 ?
C5 C4 O2 . . 125.1(3) ?
C5 C4 C3 . . 121.0(3) ?
O2 C4 C3 . . 113.8(3) ?
C4 C5 C6 . . 118.4(3) ?
C4 C5 H5A . . 120.8 ?
C6 C5 H5A . . 120.8 ?
C5 C6 C1 . . 122.7(3) ?
C5 C6 H6 . . 118.7 ?
C1 C6 H6 . . 118.7 ?
O2 C7 H7A . . 109.5 ?
O2 C7 H7B . . 109.5 ?
H7A C7 H7B . . 109.5 ?
O2 C7 H7C . . 109.5 ?
H7A C7 H7C . . 109.5 ?
H7B C7 H7C . . 109.5 ?
N1 C8 C1 . . 121.1(3) ?
N1 C8 H8 . . 119.4 ?
C1 C8 H8 . . 119.4 ?
O3 C9 N2 . . 120.7(3) ?
O3 C9 C10 . . 121.6(3) ?
N2 C9 C10 . . 117.7(3) ?
C15 C10 C11 . . 117.8(3) ?
C15 C10 C9 . . 115.7(3) ?
C11 C10 C9 . . 126.5(3) ?
O4 C11 C12 . . 121.5(3) ?
O4 C11 C10 . . 118.3(3) ?
C12 C11 C10 . . 120.2(3) ?
C13 C12 C11 . . 120.0(3) ?
C13 C12 H12 . . 120.0 ?
C11 C12 H12 . . 120.0 ?
O5 C13 C14 . . 117.4(3) ?
O5 C13 C12 . . 121.6(3) ?
C14 C13 C12 . . 121.0(3) ?
C13 C14 C15 . . 119.3(3) ?
C13 C14 H14 . . 120.4 ?
C15 C14 H14 . . 120.4 ?
C14 C15 C10 . . 121.6(3) ?
C14 C15 H15 . . 119.2 ?
C10 C15 H15 . . 119.2 ?

loop_
_geom_bond_atom_site_label_1
_geom_bond_atom_site_label_2
_geom_bond_site_symmetry_2
_geom_bond_distance
_geom_bond_publ_flag
N1 C8 . 1.278(4) ?
N1 N2 . 1.389(3) ?
N2 C9 . 1.362(4) ?
N2 H2 . 0.911(10) ?
O1 C2 . 1.355(4) ?
O1 H1 . 0.82 ?
O2 C4 . 1.378(3) ?
O2 C7 . 1.434(4) ?
O3 C9 . 1.232(4) ?
O4 C11 . 1.357(4) ?
O4 H4 . 0.82 ?
O5 C13 . 1.372(3) ?
O5 H5 . 0.82 ?
C1 C6 . 1.390(4) ?
C1 C2 . 1.407(4) ?
C1 C8 . 1.455(4) ?
C2 C3 . 1.382(4) ?
C3 C4 . 1.385(4) ?
C3 H3 . 0.93 ?
C4 C5 . 1.374(4) ?
C5 C6 . 1.390(4) ?
C5 H5A . 0.93 ?
C6 H6 . 0.93 ?
C7 H7A . 0.96 ?
C7 H7B . 0.96 ?
C7 H7C . 0.96 ?
C8 H8 . 0.93 ?
C9 C10 . 1.488(4) ?
C10 C15 . 1.397(4) ?
C10 C11 . 1.406(4) ?
C11 C12 . 1.386(4) ?
C12 C13 . 1.375(4) ?
C12 H12 . 0.93 ?
C13 C14 . 1.372(4) ?
C14 C15 . 1.380(4) ?
C14 H14 . 0.93 ?
C15 H15 . 0.93 ?

loop_
_geom_hbond_atom_site_label_D
_geom_hbond_atom_site_label_H
_geom_hbond_atom_site_label_A
_geom_hbond_site_symmetry_A
_geom_hbond_distance_DH
_geom_hbond_distance_HA
_geom_hbond_distance_DA
_geom_hbond_angle_DHA
O1 H1 N1 . 0.82 1.92 2.635(3) 145
N2 H2 O4 . 0.910(10) 2.03(3) 2.670(3) 126(3)
N2 H2 O1 4_565 0.910(10) 2.43(2) 3.240(4) 149(3)
O5 H5 O2 4_465 0.82 2.05 2.865(4) 172
O4 H4 O3 4_565 0.82 1.79 2.607(3) 174

loop_
_cod_related_entry_id
_cod_related_entry_database
_cod_related_entry_code
1 ChemSpider 24744826
